data_4500549
loop_
_publ_author_name
'Wang, Xiqu'
'Liu, Lumei'
'Conato, Marlon'
'Jacobson, Allan J.'

_publ_section_title
;
 Amine-Templated Anionic Metal--Organic Frameworks with the
 4,4&#x2032;-(Hexafluoroisopropylidene) Bis(benzoic acid) Ligand
;
_journal_issue 6
_journal_name_full 'Crystal Growth &amp; Design'
_journal_page_first 2257
_journal_paper_doi 10.1021/cg1016752
_journal_volume 11
_journal_year 2011
_chemical_formula_sum 'C84 H74 Co3 F24 N2 O16'
_chemical_formula_weight 2000.24
_chemical_name_systematic
; 
 ? 
;
_space_group_IT_number 15
_symmetry_space_group_name_Hall '-C 2yc'
_symmetry_space_group_name_H-M 'C 1 2/c 1'
_atom_sites_solution_hydrogens geom
_atom_sites_solution_primary direct
_atom_sites_solution_secondary difmap
_audit_creation_method SHELXL-97
_cell_angle_alpha 90.00
_cell_angle_beta 108.4340(10)
_cell_angle_gamma 90.00
_cell_formula_units_Z 4
_cell_length_a 19.9107(8)
_cell_length_b 18.7741(8)
_cell_length_c 25.0540(10)
_cell_measurement_reflns_used 9918
_cell_measurement_temperature 223(2)
_cell_measurement_theta_max 28.27
_cell_measurement_theta_min 2.27
_cell_volume 8884.8(6)
_computing_structure_refinement 'SHELXL-97 (Sheldrick, 1997)'
_computing_structure_solution 'SHELXS-97 (Sheldrick, 1990)'
_diffrn_ambient_temperature 223(2)
_diffrn_measured_fraction_theta_full 0.999
_diffrn_measured_fraction_theta_max 0.964
_diffrn_measurement_device_type Bruker-ApexII
_diffrn_measurement_method 'narrow frame'
_diffrn_radiation_monochromator graphite
_diffrn_radiation_source 'fine-focus sealed tube'
_diffrn_radiation_type MoK\a
_diffrn_radiation_wavelength 0.71073
_diffrn_reflns_av_R_equivalents 0.0312
_diffrn_reflns_av_sigmaI/netI 0.0399
_diffrn_reflns_limit_h_max 17
_diffrn_reflns_limit_h_min -26
_diffrn_reflns_limit_k_max 23
_diffrn_reflns_limit_k_min -24
_diffrn_reflns_limit_l_max 32
_diffrn_reflns_limit_l_min -33
_diffrn_reflns_number 27711
_diffrn_reflns_theta_full 25.00
_diffrn_reflns_theta_max 28.31
_diffrn_reflns_theta_min 1.71
_exptl_absorpt_coefficient_mu 0.668
_exptl_absorpt_correction_T_max 0.698
_exptl_absorpt_correction_T_min 0.591
_exptl_absorpt_correction_type multi-scan
_exptl_absorpt_process_details 'Blessing, 1995'
_exptl_crystal_colour purple
_exptl_crystal_density_diffrn 1.495
_exptl_crystal_density_method 'not measured'
_exptl_crystal_description plate
_exptl_crystal_F_000 4068
_exptl_crystal_size_max 0.15
_exptl_crystal_size_mid 0.15
_exptl_crystal_size_min 0.03
_refine_diff_density_max 0.571
_refine_diff_density_min -0.467
_refine_diff_density_rms 0.052
_refine_ls_extinction_method none
_refine_ls_goodness_of_fit_ref 1.027
_refine_ls_hydrogen_treatment constr
_refine_ls_matrix_type full
_refine_ls_number_parameters 623
_refine_ls_number_reflns 10670
_refine_ls_number_restraints 9
_refine_ls_restrained_S_all 1.029
_refine_ls_R_factor_all 0.0530
_refine_ls_R_factor_gt 0.0362
_refine_ls_shift/su_max 0.001
_refine_ls_shift/su_mean 0.000
_refine_ls_structure_factor_coef Fsqd
_refine_ls_weighting_details 'calc w=1/[\s^2^(Fo^2^)+(0.0536P)^2^+0.0800P] where P=(Fo^2^+2Fc^2^)/3'
_refine_ls_weighting_scheme calc
_refine_ls_wR_factor_gt 0.0958
_refine_ls_wR_factor_ref 0.1015
_reflns_number_gt 7896
_reflns_number_total 10670
_reflns_threshold_expression >2sigma(I)
_cod_data_source_file cg1016752_si_003.cif
_cod_data_source_block p242lt_((C4H11)2NH2)2Co3(hfbba)4
_cod_original_sg_symbol_H-M C2/c
_cod_database_code 4500549

loop_
_symmetry_equiv_pos_as_xyz
'x, y, z'
'x, -y, z+1/2'
'x+1/2, y+1/2, z'
'x+1/2, -y+1/2, z+1/2'
'-x, -y, -z'
'-x, y, -z-1/2'
'-x+1/2, -y+1/2, -z'
'-x+1/2, y+1/2, -z-1/2'

loop_
_atom_site_label
_atom_site_type_symbol
_atom_site_fract_x
_atom_site_fract_y
_atom_site_fract_z
_atom_site_U_iso_or_equiv
_atom_site_adp_type
_atom_site_occupancy
_atom_site_symmetry_multiplicity
_atom_site_calc_flag
_atom_site_refinement_flags
_atom_site_disorder_assembly
_atom_site_disorder_group
C1 C 0.76640(10) 0.27993(9) 0.62650(7) 0.0294(4) Uani 1 1 d . . 4
C2 C 0.74956(9) 0.23565(9) 0.67012(7) 0.0288(4) Uani 1 1 d . . 4
C3 C 0.73530(10) 0.16354(10) 0.65926(8) 0.0352(4) Uani 1 1 d . . 4
H3 H 0.7356 0.1443 0.6252 0.042 Uiso 1 1 calc R . 4
C4 C 0.72065(11) 0.12056(10) 0.69889(8) 0.0370(4) Uani 1 1 d . . 4
H4 H 0.7124 0.0723 0.6914 0.044 Uiso 1 1 calc R . 4
C5 C 0.71804(10) 0.14779(10) 0.74958(7) 0.0312(4) Uani 1 1 d . . 4
C6 C 0.73241(10) 0.22005(10) 0.76032(8) 0.0336(4) Uani 1 1 d . . 4
H6 H 0.7310 0.2396 0.7941 0.040 Uiso 1 1 calc R . 4
C7 C 0.74870(10) 0.26296(10) 0.72127(7) 0.0321(4) Uani 1 1 d . . 4
H7 H 0.7592 0.3108 0.7294 0.038 Uiso 1 1 calc R . 4
C8 C 0.70013(10) 0.09573(10) 0.79092(8) 0.0344(4) Uani 1 1 d . . 4
C9 C 0.76790(11) 0.05317(12) 0.82035(9) 0.0458(6) Uani 1 1 d . . 4
C10 C 0.67579(13) 0.13381(12) 0.83601(9) 0.0471(6) Uani 1 1 d . . 4
C11 C 0.63874(10) 0.04653(10) 0.75777(7) 0.0312(4) Uani 1 1 d . . 4
C12 C 0.58041(10) 0.07778(10) 0.71806(8) 0.0352(4) Uani 1 1 d . . 4
H12 H 0.5791 0.1269 0.7133 0.042 Uiso 1 1 calc R . 4
C13 C 0.52482(10) 0.03719(10) 0.68583(8) 0.0343(4) Uani 1 1 d . . 4
H13 H 0.4859 0.0591 0.6604 0.041 Uiso 1 1 calc R . 4
C14 C 0.52674(10) -0.03672(10) 0.69122(8) 0.0325(4) Uani 1 1 d . . 4
C15 C 0.58433(10) -0.06775(10) 0.73091(8) 0.0348(4) Uani 1 1 d . . 4
H15 H 0.5859 -0.1170 0.7352 0.042 Uiso 1 1 calc R . 4
C16 C 0.63944(10) -0.02690(10) 0.76427(8) 0.0343(4) Uani 1 1 d . . 4
H16 H 0.6771 -0.0487 0.7912 0.041 Uiso 1 1 calc R . 4
C17 C 0.46692(10) -0.08096(10) 0.65570(8) 0.0347(4) Uani 1 1 d . . 4
C18 C 0.71846(10) 0.41154(9) 0.49577(7) 0.0294(4) Uani 1 1 d . A 4
C19 C 0.66239(10) 0.46470(9) 0.46732(7) 0.0285(4) Uani 1 1 d . A 4
C20 C 0.66103(10) 0.53197(9) 0.48969(8) 0.0334(4) Uani 1 1 d . A 4
H20 H 0.6948 0.5443 0.5236 0.040 Uiso 1 1 calc R A 4
C21 C 0.60980(10) 0.58100(9) 0.46197(7) 0.0330(4) Uani 1 1 d . A 4
H21 H 0.6094 0.6259 0.4775 0.040 Uiso 1 1 calc R A 4
C22 C 0.55892(10) 0.56370(9) 0.41119(7) 0.0301(4) Uani 1 1 d . A 4
C23 C 0.56000(11) 0.49531(10) 0.38972(8) 0.0391(5) Uani 1 1 d . A 4
H23 H 0.5259 0.4823 0.3562 0.047 Uiso 1 1 calc R A 4
C24 C 0.61077(11) 0.44689(10) 0.41748(8) 0.0370(5) Uani 1 1 d . A 4
H24 H 0.6104 0.4015 0.4026 0.044 Uiso 1 1 calc R A 4
C25 C 0.50968(11) 0.62220(10) 0.37717(8) 0.0362(4) Uani 1 1 d . A 4
C26 C 0.55338(16) 0.66104(13) 0.34416(9) 0.0568(7) Uani 1 1 d . A 4
C27 C 0.44240(14) 0.59158(14) 0.33565(10) 0.0597(7) Uani 1 1 d . A 4
C28 C 0.48468(10) 0.67503(10) 0.41406(7) 0.0323(4) Uani 1 1 d . A 4
C29 C 0.47873(12) 0.74778(10) 0.40279(9) 0.0427(5) Uani 1 1 d . A 4
H29 H 0.4940 0.7663 0.3742 0.051 Uiso 1 1 calc R A 4
C30 C 0.45040(12) 0.79260(10) 0.43356(9) 0.0419(5) Uani 1 1 d . A 4
H30 H 0.4474 0.8411 0.4257 0.050 Uiso 1 1 calc R A 4
C31 C 0.42630(10) 0.76681(10) 0.47596(8) 0.0320(4) Uani 1 1 d . . 4
C32 C 0.43174(10) 0.69445(10) 0.48730(8) 0.0336(4) Uani 1 1 d . A 4
H32 H 0.4155 0.6760 0.5154 0.040 Uiso 1 1 calc R A 4
C33 C 0.46117(10) 0.64938(10) 0.45694(8) 0.0343(4) Uani 1 1 d . A 4
H33 H 0.4652 0.6010 0.4655 0.041 Uiso 1 1 calc R A 4
C34 C 0.60330(10) 0.18316(10) 0.49117(8) 0.0359(4) Uani 1 1 d . . 4
O1 O 0.59083(9) 0.11833(7) 0.49148(7) 0.0551(4) Uani 1 1 d . B 4
O2 O 0.64032(7) 0.20874(7) 0.46171(5) 0.0341(3) Uani 1 1 d . . 4
O3 O 0.80962(7) 0.33099(7) 0.64310(5) 0.0351(3) Uani 1 1 d . . 4
O4 O 0.73736(7) 0.26237(7) 0.57636(5) 0.0358(3) Uani 1 1 d . . 4
O5 O 0.46646(7) -0.14711(7) 0.66158(6) 0.0432(3) Uani 1 1 d . . 4
O6 O 0.41701(7) -0.04920(7) 0.61934(6) 0.0423(3) Uani 1 1 d . . 4
O7 O 0.71267(7) 0.35031(6) 0.47478(5) 0.0365(3) Uani 1 1 d . A 4
O8 O 0.76697(7) 0.43313(6) 0.53853(5) 0.0357(3) Uani 1 1 d . A 4
Co1 Co 0.7500 0.2500 0.5000 0.02446(9) Uani 1 2 d S . 4
Co2 Co 0.846415(13) 0.375461(12) 0.584876(10) 0.02793(8) Uani 1 1 d . . 4
F1 F 0.78631(6) 0.01208(7) 0.78405(5) 0.0510(3) Uani 1 1 d . . 4
F2 F 0.82288(7) 0.09692(7) 0.84367(5) 0.0609(4) Uani 1 1 d . . 4
F3 F 0.76206(7) 0.01139(7) 0.86193(5) 0.0569(4) Uani 1 1 d . . 4
F4 F 0.72732(8) 0.17134(7) 0.87263(5) 0.0612(4) Uani 1 1 d . . 4
F5 F 0.65214(8) 0.08786(7) 0.86670(5) 0.0622(4) Uani 1 1 d . . 4
F6 F 0.62318(8) 0.17916(7) 0.81278(5) 0.0567(4) Uani 1 1 d . . 4
F7 F 0.58260(11) 0.61374(8) 0.31780(6) 0.0822(5) Uani 1 1 d . A 4
F8 F 0.60522(8) 0.69892(7) 0.37823(6) 0.0601(4) Uani 1 1 d . A 4
F9 F 0.51356(11) 0.70367(8) 0.30403(5) 0.0821(6) Uani 1 1 d . A 4
F10 F 0.45240(9) 0.55599(8) 0.29249(5) 0.0775(5) Uani 1 1 d . A 4
F11 F 0.41204(7) 0.54556(8) 0.36190(7) 0.0709(4) Uani 1 1 d . A 4
F12 F 0.39439(9) 0.64181(9) 0.31318(7) 0.0922(6) Uani 1 1 d . A 4
N1 N 0.5000 0.75861(11) 0.7500 0.0390(6) Uani 1 2 d S . 4
H1A H 0.5103 0.7870 0.7805 0.047 Uiso 0.50 1 calc PR . 4
H1B H 0.4897 0.7870 0.7195 0.047 Uiso 0.50 1 calc PR . 4
C1S C 0.56459(11) 0.71653(11) 0.75265(10) 0.0454(5) Uani 1 1 d . C 4
H1S1 H 0.5801 0.6913 0.7882 0.054 Uiso 1 1 calc R C 4
H1S2 H 0.6020 0.7493 0.7520 0.054 Uiso 1 1 calc R C 4
C2S C 0.55467(14) 0.66360(12) 0.70586(10) 0.0554(6) Uani 1 1 d . C 4
H2S1 H 0.5203 0.6284 0.7089 0.067 Uiso 1 1 calc R C 4
H2S2 H 0.5992 0.6390 0.7116 0.067 Uiso 1 1 calc R C 4
C3S C 0.53023(13) 0.69345(12) 0.64589(10) 0.0560(6) Uani 1 1 d . C 4
H3S1 H 0.5234 0.6541 0.6196 0.067 Uiso 1 1 calc R C 4
H3S2 H 0.4847 0.7165 0.6393 0.067 Uiso 1 1 calc R C 4
C4S C 0.58099(14) 0.74650(13) 0.63336(11) 0.0620(7) Uani 1 1 d . C 4
H4S1 H 0.5619 0.7627 0.5952 0.093 Uiso 1 1 calc R C 4
H4S2 H 0.6258 0.7239 0.6385 0.093 Uiso 1 1 calc R C 4
H4S3 H 0.5873 0.7864 0.6585 0.093 Uiso 1 1 calc R C 4
N2 N 0.5000 1.0000 0.5000 0.0880(12) Uani 1 2 d SD . .
C21S C 0.5594(2) 0.9532(2) 0.5008(4) 0.112(3) Uani 0.556(8) 1 d PD D 1
H21A H 0.5858 0.9726 0.4776 0.135 Uiso 0.556(8) 1 calc PR D 1
H21B H 0.5425 0.9061 0.4871 0.135 Uiso 0.556(8) 1 calc PR D 1
C22S C 0.6048(8) 0.9502(9) 0.5615(5) 0.281(12) Uani 0.556(8) 1 d PD D 1
H22A H 0.5790 0.9284 0.5843 0.338 Uiso 0.556(8) 1 calc PR D 1
H22B H 0.6191 0.9977 0.5758 0.338 Uiso 0.556(8) 1 calc PR D 1
C23S C 0.6691(5) 0.9056(5) 0.5631(5) 0.164(6) Uani 0.556(8) 1 d PD D 1
H23A H 0.6864 0.9193 0.5324 0.197 Uiso 0.556(8) 1 calc PR D 1
H23B H 0.6563 0.8556 0.5588 0.197 Uiso 0.556(8) 1 calc PR D 1
C24S C 0.7267(9) 0.9178(11) 0.6194(7) 0.264(11) Uani 0.556(8) 1 d PD D 1
H24A H 0.7510 0.9616 0.6180 0.396 Uiso 0.556(8) 1 calc PR D 1
H24B H 0.7597 0.8790 0.6269 0.396 Uiso 0.556(8) 1 calc PR D 1
H24C H 0.7054 0.9206 0.6488 0.396 Uiso 0.556(8) 1 calc PR D 1
C25S C 0.5577(2) 0.9853(3) 0.55217(17) 0.069(2) Uani 0.444(8) 1 d PD D 2
H25A H 0.5382 0.9625 0.5788 0.083 Uiso 0.444(8) 1 calc PR D 2
H25B H 0.5788 1.0300 0.5685 0.083 Uiso 0.444(8) 1 calc PR D 2
C26S C 0.6150(4) 0.9378(5) 0.5433(4) 0.098(4) Uani 0.444(8) 1 d PD D 2
H26A H 0.6309 0.9566 0.5132 0.118 Uiso 0.444(8) 1 calc PR D 2
H26B H 0.5968 0.8901 0.5331 0.118 Uiso 0.444(8) 1 calc PR D 2
C27S C 0.6760(9) 0.9362(11) 0.5982(8) 0.34(2) Uani 0.444(8) 1 d PD D 2
H27A H 0.6583 0.9280 0.6295 0.406 Uiso 0.444(8) 1 calc PR D 2
H27B H 0.7010 0.9814 0.6040 0.406 Uiso 0.444(8) 1 calc PR D 2
C28S C 0.7262(11) 0.8757(10) 0.5943(13) 0.37(3) Uani 0.444(8) 1 d PD D 2
H28A H 0.7662 0.8747 0.6279 0.560 Uiso 0.222(4) 1 calc PR D 2
H28B H 0.7422 0.8834 0.5624 0.560 Uiso 0.222(4) 1 calc PR D 2
H28C H 0.7016 0.8310 0.5901 0.560 Uiso 0.222(4) 1 calc PR D 2
H28D H 0.7071 0.8514 0.5590 0.560 Uiso 0.222(4) 1 calc PR D 2
H28E H 0.7311 0.8427 0.6245 0.560 Uiso 0.222(4) 1 calc PR D 2
H28F H 0.7717 0.8951 0.5968 0.560 Uiso 0.222(4) 1 calc PR D 2

loop_
_atom_site_aniso_label
_atom_site_aniso_U_11
_atom_site_aniso_U_22
_atom_site_aniso_U_33
_atom_site_aniso_U_23
_atom_site_aniso_U_13
_atom_site_aniso_U_12
C1 0.0253(9) 0.0313(9) 0.0288(9) -0.0004(7) 0.0045(8) 0.0053(8)
C2 0.0224(9) 0.0322(9) 0.0277(9) -0.0012(7) 0.0019(7) 0.0004(7)
C3 0.0392(11) 0.0353(10) 0.0299(10) -0.0073(8) 0.0093(9) -0.0019(8)
C4 0.0427(12) 0.0284(10) 0.0381(11) -0.0040(8) 0.0102(9) -0.0051(9)
C5 0.0272(9) 0.0353(10) 0.0269(9) 0.0000(7) 0.0024(8) -0.0054(8)
C6 0.0341(10) 0.0366(10) 0.0270(9) -0.0071(8) 0.0052(8) -0.0060(8)
C7 0.0332(10) 0.0296(9) 0.0299(10) -0.0035(7) 0.0050(8) -0.0042(8)
C8 0.0304(10) 0.0377(10) 0.0296(10) -0.0005(8) 0.0019(8) -0.0108(8)
C9 0.0347(11) 0.0526(13) 0.0379(12) 0.0119(10) -0.0058(10) -0.0166(10)
C10 0.0507(14) 0.0555(14) 0.0345(11) -0.0080(10) 0.0126(10) -0.0218(12)
C11 0.0266(9) 0.0344(10) 0.0286(9) -0.0024(8) 0.0029(8) -0.0071(8)
C12 0.0329(10) 0.0273(9) 0.0387(11) -0.0011(8) 0.0020(9) -0.0017(8)
C13 0.0282(10) 0.0325(10) 0.0355(10) -0.0005(8) 0.0005(8) 0.0017(8)
C14 0.0261(9) 0.0325(10) 0.0350(10) -0.0050(8) 0.0043(8) -0.0040(8)
C15 0.0297(10) 0.0288(9) 0.0405(11) 0.0015(8) 0.0034(9) -0.0024(8)
C16 0.0275(10) 0.0360(10) 0.0325(10) 0.0039(8) -0.0002(8) -0.0021(8)
C17 0.0268(10) 0.0349(10) 0.0380(11) -0.0080(8) 0.0041(9) -0.0027(8)
C18 0.0280(9) 0.0276(9) 0.0294(9) 0.0025(7) 0.0044(8) 0.0030(8)
C19 0.0276(9) 0.0255(9) 0.0296(9) 0.0014(7) 0.0049(8) 0.0033(7)
C20 0.0346(10) 0.0314(10) 0.0278(9) -0.0046(8) 0.0007(8) 0.0037(8)
C21 0.0377(11) 0.0280(9) 0.0287(10) -0.0049(7) 0.0040(8) 0.0062(8)
C22 0.0308(10) 0.0308(9) 0.0258(9) 0.0015(7) 0.0047(8) 0.0078(8)
C23 0.0391(11) 0.0349(10) 0.0315(10) -0.0068(8) -0.0054(9) 0.0067(9)
C24 0.0388(11) 0.0288(9) 0.0345(10) -0.0067(8) -0.0010(9) 0.0047(8)
C25 0.0424(11) 0.0346(10) 0.0264(9) 0.0010(8) 0.0034(9) 0.0139(9)
C26 0.086(2) 0.0589(15) 0.0344(12) 0.0161(11) 0.0314(13) 0.0358(15)
C27 0.0508(15) 0.0561(15) 0.0505(14) -0.0145(12) -0.0148(12) 0.0230(13)
C28 0.0326(10) 0.0326(10) 0.0278(9) 0.0002(7) 0.0039(8) 0.0100(8)
C29 0.0531(13) 0.0357(11) 0.0434(12) 0.0071(9) 0.0208(11) 0.0077(10)
C30 0.0515(13) 0.0256(10) 0.0512(13) 0.0038(9) 0.0199(11) 0.0066(9)
C31 0.0251(9) 0.0311(9) 0.0366(10) -0.0035(8) 0.0053(8) 0.0036(8)
C32 0.0303(10) 0.0338(10) 0.0358(10) 0.0027(8) 0.0094(8) 0.0033(8)
C33 0.0354(11) 0.0281(9) 0.0381(11) 0.0040(8) 0.0097(9) 0.0066(8)
C34 0.0270(10) 0.0364(11) 0.0399(11) -0.0081(8) 0.0041(9) 0.0027(8)
O1 0.0631(11) 0.0321(8) 0.0765(11) -0.0166(7) 0.0313(9) -0.0036(7)
O2 0.0267(7) 0.0397(7) 0.0325(7) -0.0089(6) 0.0046(6) 0.0003(6)
O3 0.0370(7) 0.0337(7) 0.0321(7) -0.0019(5) 0.0072(6) -0.0056(6)
O4 0.0329(7) 0.0464(8) 0.0255(7) -0.0034(6) 0.0058(6) -0.0025(6)
O5 0.0377(8) 0.0307(7) 0.0535(9) -0.0061(6) 0.0035(7) -0.0050(6)
O6 0.0319(8) 0.0355(7) 0.0455(8) -0.0053(6) -0.0076(7) -0.0033(6)
O7 0.0393(8) 0.0247(6) 0.0360(7) -0.0007(5) -0.0017(6) 0.0057(6)
O8 0.0308(7) 0.0294(7) 0.0377(7) -0.0019(6) -0.0023(6) 0.0048(6)
Co1 0.02546(18) 0.02075(16) 0.02295(17) -0.00227(12) 0.00163(14) 0.00190(13)
Co2 0.02708(13) 0.02270(13) 0.02849(14) -0.00260(9) 0.00092(10) -0.00020(10)
F1 0.0334(7) 0.0576(8) 0.0550(8) 0.0110(6) 0.0042(6) 0.0052(6)
F2 0.0364(7) 0.0689(9) 0.0582(8) 0.0138(7) -0.0126(6) -0.0238(6)
F3 0.0494(8) 0.0657(8) 0.0406(7) 0.0206(6) -0.0072(6) -0.0180(6)
F4 0.0725(9) 0.0738(9) 0.0345(7) -0.0182(6) 0.0131(7) -0.0395(8)
F5 0.0746(10) 0.0720(9) 0.0472(7) -0.0071(7) 0.0295(7) -0.0340(8)
F6 0.0605(9) 0.0573(8) 0.0569(8) -0.0199(6) 0.0251(7) -0.0070(7)
F7 0.1380(15) 0.0689(10) 0.0645(9) 0.0108(7) 0.0676(10) 0.0375(10)
F8 0.0716(10) 0.0536(8) 0.0665(9) 0.0138(7) 0.0381(8) 0.0043(7)
F9 0.1417(16) 0.0700(10) 0.0364(7) 0.0238(7) 0.0307(9) 0.0426(10)
F10 0.0977(12) 0.0710(10) 0.0355(7) -0.0174(7) -0.0190(7) 0.0381(9)
F11 0.0366(8) 0.0743(10) 0.0846(11) -0.0331(9) -0.0054(8) -0.0029(7)
F12 0.0773(11) 0.0792(10) 0.0759(10) -0.0237(8) -0.0387(9) 0.0490(9)
N1 0.0322(13) 0.0325(12) 0.0463(14) 0.000 0.0039(11) 0.000
C1S 0.0282(11) 0.0461(12) 0.0567(14) 0.0023(10) 0.0060(10) 0.0039(9)
C2S 0.0531(15) 0.0420(13) 0.0713(17) -0.0010(11) 0.0199(13) 0.0106(11)
C3S 0.0516(14) 0.0509(14) 0.0612(15) -0.0129(12) 0.0116(13) 0.0041(12)
C4S 0.0534(16) 0.0619(16) 0.0671(17) 0.0057(13) 0.0138(14) 0.0088(13)
N2 0.060(2) 0.072(2) 0.126(4) 0.009(2) 0.021(2) -0.001(2)
C21S 0.119(7) 0.056(4) 0.154(8) 0.003(4) 0.031(6) -0.047(4)
C22S 0.32(2) 0.217(16) 0.45(3) -0.134(18) 0.32(2) -0.035(16)
C23S 0.102(9) 0.109(7) 0.284(16) 0.058(10) 0.063(10) 0.003(7)
C24S 0.097(10) 0.41(3) 0.239(15) -0.073(17) -0.018(11) 0.054(15)
C25S 0.078(5) 0.046(4) 0.090(5) 0.009(3) 0.036(4) -0.010(3)
C26S 0.036(4) 0.103(7) 0.144(9) 0.073(6) 0.012(5) 0.031(4)
C27S 0.088(13) 0.27(3) 0.58(5) -0.19(3) -0.01(2) 0.010(15)
C28S 0.132(15) 0.28(3) 0.76(7) 0.34(4) 0.22(3) 0.105(16)

loop_
_atom_type_symbol
_atom_type_description
_atom_type_scat_dispersion_real
_atom_type_scat_dispersion_imag
_atom_type_scat_source
C C 0.0033 0.0016 'International Tables Vol C Tables 4.2.6.8 and 6.1.1.4'
O O 0.0106 0.0060 'International Tables Vol C Tables 4.2.6.8 and 6.1.1.4'
Co Co 0.3494 0.9721 'International Tables Vol C Tables 4.2.6.8 and 6.1.1.4'
F F 0.0171 0.0103 'International Tables Vol C Tables 4.2.6.8 and 6.1.1.4'
N N 0.0061 0.0033 'International Tables Vol C Tables 4.2.6.8 and 6.1.1.4'
H H 0.0000 0.0000 'International Tables Vol C Tables 4.2.6.8 and 6.1.1.4'

loop_
_geom_angle_atom_site_label_1
_geom_angle_atom_site_label_2
_geom_angle_atom_site_label_3
_geom_angle
_geom_angle_site_symmetry_1
_geom_angle_site_symmetry_3
O4 C1 O3 125.43(17) . .
O4 C1 C2 116.70(16) . .
O3 C1 C2 117.85(15) . .
C7 C2 C3 118.64(17) . .
C7 C2 C1 122.84(16) . .
C3 C2 C1 118.52(16) . .
C4 C3 C2 120.28(17) . .
C3 C4 C5 121.44(17) . .
C4 C5 C6 118.09(18) . .
C4 C5 C8 117.69(16) . .
C6 C5 C8 124.22(17) . .
C7 C6 C5 120.64(17) . .
C6 C7 C2 120.88(17) . .
C10 C8 C9 108.72(17) . .
C10 C8 C5 113.02(16) . .
C9 C8 C5 107.22(16) . .
C10 C8 C11 107.01(16) . .
C9 C8 C11 111.77(16) . .
C5 C8 C11 109.16(14) . .
F1 C9 F3 107.64(18) . .
F1 C9 F2 106.78(19) . .
F3 C9 F2 106.20(15) . .
F1 C9 C8 111.26(16) . .
F3 C9 C8 113.47(19) . .
F2 C9 C8 111.13(17) . .
F6 C10 F5 107.00(19) . .
F6 C10 F4 106.81(18) . .
F5 C10 F4 106.16(16) . .
F6 C10 C8 111.27(17) . .
F5 C10 C8 111.86(18) . .
F4 C10 C8 113.33(19) . .
C16 C11 C12 118.42(16) . .
C16 C11 C8 123.57(17) . .
C12 C11 C8 117.98(16) . .
C13 C12 C11 121.25(17) . .
C12 C13 C14 120.15(18) . .
C15 C14 C13 118.63(17) . .
C15 C14 C17 121.10(17) . .
C13 C14 C17 120.26(17) . .
C16 C15 C14 121.26(17) . .
C15 C16 C11 120.23(17) . .
O5 C17 O6 121.29(17) . .
O5 C17 C14 121.08(17) . .
O6 C17 C14 117.63(17) . .
O7 C18 O8 126.52(16) . .
O7 C18 C19 117.05(15) . .
O8 C18 C19 116.43(15) . .
C24 C19 C20 118.76(16) . .
C24 C19 C18 119.81(16) . .
C20 C19 C18 121.43(16) . .
C19 C20 C21 120.53(17) . .
C20 C21 C22 120.71(16) . .
C21 C22 C23 118.16(16) . .
C21 C22 C25 119.49(16) . .
C23 C22 C25 121.91(16) . .
C24 C23 C22 120.82(17) . .
C23 C24 C19 120.98(17) . .
C27 C25 C22 112.16(17) . .
C27 C25 C28 105.73(17) . .
C22 C25 C28 113.42(14) . .
C27 C25 C26 109.37(19) . .
C22 C25 C26 105.26(17) . .
C28 C25 C26 110.95(16) . .
F8 C26 F9 108.7(2) . .
F8 C26 F7 107.6(2) . .
F9 C26 F7 105.83(17) . .
F8 C26 C25 111.25(17) . .
F9 C26 C25 112.5(2) . .
F7 C26 C25 110.7(2) . .
F12 C27 F10 106.36(19) . .
F12 C27 F11 106.8(2) . .
F10 C27 F11 106.3(2) . .
F12 C27 C25 112.3(2) . .
F10 C27 C25 114.6(2) . .
F11 C27 C25 110.09(19) . .
C33 C28 C29 118.03(18) . .
C33 C28 C25 119.54(16) . .
C29 C28 C25 122.17(17) . .
C30 C29 C28 120.64(19) . .
C29 C30 C31 121.25(18) . .
C30 C31 C32 118.49(18) . .
C30 C31 C34 119.87(17) . 5_666
C32 C31 C34 121.63(18) . 5_666
C31 C32 C33 120.37(18) . .
C32 C33 C28 121.21(17) . .
O1 C34 O2 121.32(18) . .
O1 C34 C31 119.99(19) . 5_666
O2 C34 C31 118.67(17) . 5_666
C34 O2 Co2 103.93(11) . 7_656
C34 O2 Co1 122.88(11) . .
Co2 O2 Co1 103.30(5) 7_656 .
C1 O3 Co2 116.21(11) . .
C1 O4 Co1 145.66(13) . .
C17 O6 Co2 105.30(12) . 3_445
C18 O7 Co1 137.43(11) . .
C18 O8 Co2 125.60(11) . .
O4 Co1 O4 180.000(12) . 7_656
O4 Co1 O7 87.44(5) . 7_656
O4 Co1 O7 92.56(5) 7_656 7_656
O4 Co1 O7 92.56(5) . .
O4 Co1 O7 87.44(5) 7_656 .
O7 Co1 O7 180.00(7) 7_656 .
O4 Co1 O2 87.19(5) . 7_656
O4 Co1 O2 92.81(5) 7_656 7_656
O7 Co1 O2 88.64(5) 7_656 7_656
O7 Co1 O2 91.36(5) . 7_656
O4 Co1 O2 92.81(5) . .
O4 Co1 O2 87.19(5) 7_656 .
O7 Co1 O2 91.36(5) 7_656 .
O7 Co1 O2 88.64(5) . .
O2 Co1 O2 180.00(4) 7_656 .
O8 Co2 O6 101.02(6) . 3
O8 Co2 O3 104.35(6) . .
O6 Co2 O3 110.50(6) 3 .
O8 Co2 O2 108.42(5) . 7_656
O6 Co2 O2 126.91(6) 3 7_656
O3 Co2 O2 103.73(5) . 7_656
C1S N1 C1S 116.1(2) 6_657 .
N1 C1S C2S 114.63(17) . .
C1S C2S C3S 116.51(19) . .
C4S C3S C2S 114.6(2) . .
C25S N2 C25S 180.000(1) . 5_676
C25S N2 C21S 121.6(4) . 5_676
C25S N2 C21S 58.4(4) 5_676 5_676
C25S N2 C21S 58.4(4) . .
C25S N2 C21S 121.6(4) 5_676 .
C21S N2 C21S 180.000(2) 5_676 .
N2 C21S C22S 105.0(6) . .
C21S C22S C23S 106.2(8) . .
C22S C23S C24S 108.7(13) . .
N2 C25S C26S 113.1(5) . .
C25S C26S C27S 107.6(9) . .
C26S C27S C28S 107.9(15) . .

loop_
_geom_bond_atom_site_label_1
_geom_bond_atom_site_label_2
_geom_bond_distance
_geom_bond_site_symmetry_2
C1 O4 1.250(2) .
C1 O3 1.267(2) .
C1 C2 1.493(3) .
C2 C7 1.385(3) .
C2 C3 1.392(2) .
C3 C4 1.380(3) .
C4 C5 1.385(3) .
C5 C6 1.395(3) .
C5 C8 1.545(3) .
C6 C7 1.383(3) .
C8 C10 1.539(3) .
C8 C9 1.541(3) .
C8 C11 1.548(2) .
C9 F1 1.330(3) .
C9 F3 1.338(2) .
C9 F2 1.345(2) .
C10 F6 1.332(3) .
C10 F5 1.336(2) .
C10 F4 1.340(2) .
C11 C16 1.388(2) .
C11 C12 1.397(3) .
C12 C13 1.376(3) .
C13 C14 1.393(2) .
C14 C15 1.386(3) .
C14 C17 1.493(2) .
C15 C16 1.382(3) .
C17 O5 1.251(2) .
C17 O6 1.265(2) .
C18 O7 1.254(2) .
C18 O8 1.261(2) .
C18 C19 1.499(2) .
C19 C24 1.384(2) .
C19 C20 1.385(2) .
C20 C21 1.386(2) .
C21 C22 1.391(2) .
C22 C23 1.395(2) .
C22 C25 1.538(2) .
C23 C24 1.374(3) .
C25 C27 1.525(3) .
C25 C28 1.542(2) .
C25 C26 1.558(3) .
C26 F8 1.320(3) .
C26 F9 1.333(2) .
C26 F7 1.344(2) .
C27 F12 1.334(2) .
C27 F10 1.339(3) .
C27 F11 1.340(3) .
C28 C33 1.387(3) .
C28 C29 1.392(2) .
C29 C30 1.377(3) .
C30 C31 1.384(3) .
C31 C32 1.385(2) .
C31 C34 1.488(3) 5_666
C32 C33 1.385(3) .
C34 O1 1.243(2) .
C34 O2 1.289(2) .
C34 C31 1.488(3) 5_666
O2 Co2 2.0312(12) 7_656
O2 Co1 2.2282(12) .
O3 Co2 2.0094(13) .
O4 Co1 2.0202(13) .
O6 Co2 1.9886(13) 3_445
O7 Co1 2.0497(12) .
O8 Co2 1.9649(12) .
Co1 O4 2.0202(13) 7_656
Co1 O7 2.0497(12) 7_656
Co1 O2 2.2282(13) 7_656
Co2 O6 1.9886(13) 3
Co2 O2 2.0312(12) 7_656
N1 C1S 1.493(2) 6_657
N1 C1S 1.493(2) .
C1S C2S 1.502(3) .
C2S C3S 1.532(3) .
C3S C4S 1.521(4) .
N2 C25S 1.4678(10) .
N2 C25S 1.4678(10) 5_676
N2 C21S 1.4682(10) 5_676
N2 C21S 1.4682(10) .
C21S C22S 1.506(9) .
C22S C23S 1.519(9) .
C23S C24S 1.528(9) .
C25S C26S 1.518(8) .
C26S C27S 1.520(10) .
C27S C28S 1.537(10) .
